data_1562707
loop_
_publ_author_name
'Mesbah, Adel'
'Leb\`egue, S\'ebastien'
'Klingsporn, Jordan M.'
'Stojko, Wojciech'
'Van Duyne, Richard P.'
'Ibers, James A.'

_publ_section_title
;
 Synthesis, crystal structure, and optical properties of Ba2Cu2ThS5, and
 electronic structures of Ba2Cu2ThS5 and Ba2Cu2US5
;
_journal_name_full 'Journal of Solid State Chemistry'
_journal_page_first 349
_journal_page_last 353
_journal_paper_doi 10.1016/j.jssc.2013.01.016
_journal_volume 200
_journal_year 2013
_chemical_formula_sum 'Ba2 Cu2 S5 Th'
_chemical_formula_weight 794.10
_space_group_IT_number 12
_space_group_name_Hall '-C 2y'
_space_group_name_H-M_alt 'C 1 2/m 1'
_symmetry_cell_setting monoclinic
_symmetry_space_group_name_Hall '-C 2y'
_symmetry_space_group_name_H-M 'C 1 2/m 1'
_atom_sites_solution_hydrogens .
_atom_sites_solution_primary direct
_atom_sites_solution_secondary difmap
_audit_creation_method SHELXL-97
_cell_angle_alpha 90.00
_cell_angle_beta 115.891(4)
_cell_angle_gamma 90.00
_cell_formula_units_Z 2
_cell_length_a 13.5616(8)
_cell_length_b 4.1159(2)
_cell_length_c 9.3548(6)
_cell_measurement_reflns_used 2425
_cell_measurement_temperature 100(2)
_cell_measurement_theta_max 69.424
_cell_measurement_theta_min 4.840
_cell_volume 469.76(5)
_computing_cell_refinement 'SAINT (Bruker, 2009)'
_computing_data_collection 'APEX2 (Bruker, 2009)'
_computing_data_reduction 'SAINT (Bruker, 2009)'
_computing_structure_refinement 'SHELXL-97 (Sheldrick, 2008)'
_computing_structure_solution 'SHELXS-97 (Sheldrick, 2008)'
_diffrn_ambient_temperature 100(2)
_diffrn_measured_fraction_theta_full 0.998
_diffrn_measured_fraction_theta_max 0.998
_diffrn_radiation_monochromator graphite
_diffrn_radiation_source 'fine-focus sealed tube'
_diffrn_radiation_type MoK\a
_diffrn_radiation_wavelength 0.71073
_diffrn_reflns_av_R_equivalents 0.0432
_diffrn_reflns_av_sigmaI/netI 0.0302
_diffrn_reflns_limit_h_max 22
_diffrn_reflns_limit_h_min -22
_diffrn_reflns_limit_k_max 6
_diffrn_reflns_limit_k_min -6
_diffrn_reflns_limit_l_max 15
_diffrn_reflns_limit_l_min -15
_diffrn_reflns_number 8631
_diffrn_reflns_theta_full 36.41
_diffrn_reflns_theta_max 36.41
_diffrn_reflns_theta_min 2.42
_exptl_absorpt_coefficient_mu 29.513
_exptl_absorpt_correction_T_max 0.5761
_exptl_absorpt_correction_T_min 0.1041
_exptl_absorpt_correction_type numerical
_exptl_absorpt_process_details 'face indexed (SADABS; Sheldrick, 2008'
_exptl_crystal_colour orange
_exptl_crystal_density_diffrn 5.614
_exptl_crystal_density_method 'not measured'
_exptl_crystal_description needle
_exptl_crystal_F_000 680
_exptl_crystal_size_max 0.14
_exptl_crystal_size_mid 0.02
_exptl_crystal_size_min 0.02
_refine_diff_density_max 2.252
_refine_diff_density_min -1.826
_refine_diff_density_rms 0.382
_refine_ls_extinction_coef 0.00166(13)
_refine_ls_extinction_expression Fc^*^=kFc[1+0.001xFc^2^\l^3^/sin(2\q)]^-1/4^
_refine_ls_extinction_method SHELXL
_refine_ls_goodness_of_fit_ref 1.154
_refine_ls_hydrogen_treatment .
_refine_ls_matrix_type full
_refine_ls_number_parameters 34
_refine_ls_number_reflns 1268
_refine_ls_number_restraints 0
_refine_ls_restrained_S_all 1.154
_refine_ls_R_factor_all 0.0310
_refine_ls_R_factor_gt 0.0238
_refine_ls_shift/su_max 0.000
_refine_ls_shift/su_mean 0.000
_refine_ls_structure_factor_coef Fsqd
_refine_ls_weighting_details
; calc 
 [1.00000+0.00000exp(0.00(sin\q/\l)^2^)]/ 
   [\s^2^(Fo^2^)+0.0000+0.0000*P+(0.0188P)^2^+0.0000sin\q/\l] 
 where P = 1.00000Fo^2^ + 0.00000Fc^2^ 
;
_refine_ls_weighting_scheme calc
_refine_ls_wR_factor_gt 0.0458
_refine_ls_wR_factor_ref 0.0477
_reflns_number_gt 1085
_reflns_number_total 1268
_reflns_threshold_expression >2sigma(I)
_cod_data_source_file JSSC-2013-200-349.cif
_cod_data_source_block 1
_cod_original_sg_symbol_H-M 'C 2/m'
_cod_database_code 1562707

loop_
_symmetry_equiv_pos_as_xyz
'x, y, z'
'-x, y, -z'
'x+1/2, y+1/2, z'
'-x+1/2, y+1/2, -z'
'-x, -y, -z'
'x, -y, z'
'-x+1/2, -y+1/2, -z'
'x+1/2, -y+1/2, z'

loop_
_atom_site_label
_atom_site_type_symbol
_atom_site_fract_x
_atom_site_fract_y
_atom_site_fract_z
_atom_site_U_iso_or_equiv
_atom_site_adp_type
_atom_site_occupancy
_atom_site_symmetry_multiplicity
_atom_site_calc_flag
_atom_site_refinement_flags
_atom_site_disorder_assembly
_atom_site_disorder_group
Th1 Th 0.0000 0.0000 0.0000 0.00574(7) Uani 1 4 d S . .
Ba1 Ba 0.17549(2) 0.0000 0.69240(4) 0.00671(7) Uani 1 2 d S . .
Cu1 Cu 0.55513(6) 0.0000 0.29972(8) 0.00819(12) Uani 1 2 d S . .
S1 S 0.14893(11) 0.0000 0.31396(15) 0.0069(2) Uani 1 2 d S . .
S2 S 0.38445(11) 0.0000 0.06498(16) 0.0071(2) Uani 1 2 d S . .
S3 S 0.0000 0.5000 0.5000 0.0069(3) Uani 1 4 d S . .

loop_
_atom_site_aniso_label
_atom_site_aniso_U_11
_atom_site_aniso_U_22
_atom_site_aniso_U_33
_atom_site_aniso_U_23
_atom_site_aniso_U_13
_atom_site_aniso_U_12
Th1 0.00630(12) 0.00451(10) 0.00621(12) 0.000 0.00254(9) 0.000
Ba1 0.00629(14) 0.00501(12) 0.00821(14) 0.000 0.00259(11) 0.000
Cu1 0.0089(3) 0.0083(2) 0.0080(3) 0.000 0.0043(2) 0.000
S1 0.0072(5) 0.0054(4) 0.0073(5) 0.000 0.0026(4) 0.000
S2 0.0066(5) 0.0071(4) 0.0072(5) 0.000 0.0027(4) 0.000
S3 0.0080(7) 0.0058(6) 0.0075(7) 0.000 0.0039(6) 0.000

loop_
_atom_type_symbol
_atom_type_description
_atom_type_scat_dispersion_real
_atom_type_scat_dispersion_imag
_atom_type_scat_source
S S 0.1246 0.1234 'International Tables Vol C Tables 4.2.6.8 and 6.1.1.4'
Cu Cu 0.3201 1.2651 'International Tables Vol C Tables 4.2.6.8 and 6.1.1.4'
Ba Ba -0.3244 2.2819 'International Tables Vol C Tables 4.2.6.8 and 6.1.1.4'
Th Th -7.2400 8.8979 'International Tables Vol C Tables 4.2.6.8 and 6.1.1.4'

loop_
_geom_angle_atom_site_label_1
_geom_angle_atom_site_label_2
_geom_angle_atom_site_label_3
_geom_angle
_geom_angle_site_symmetry_1
_geom_angle_site_symmetry_3
S1 Th1 S1 180.0 . 5
S1 Th1 S2 90.70(3) . 7
S1 Th1 S2 89.30(3) 5 7
S1 Th1 S2 89.30(3) . 3_445
S1 Th1 S2 90.70(3) 5 3_445
S2 Th1 S2 180.00(5) 7 3_445
S1 Th1 S2 90.70(3) . 7_545
S1 Th1 S2 89.30(3) 5 7_545
S2 Th1 S2 94.20(4) 7 7_545
S2 Th1 S2 85.80(4) 3_445 7_545
S1 Th1 S2 89.30(3) . 3_455
S1 Th1 S2 90.70(3) 5 3_455
S2 Th1 S2 85.80(4) 7 3_455
S2 Th1 S2 94.20(4) 3_445 3_455
S2 Th1 S2 180.00(5) 7_545 3_455
S1 Th1 Cu1 134.387(16) . 7_545
S1 Th1 Cu1 45.613(16) 5 7_545
S2 Th1 Cu1 102.38(3) 7 7_545
S2 Th1 Cu1 77.62(3) 3_445 7_545
S2 Th1 Cu1 45.41(3) 7_545 7_545
S2 Th1 Cu1 134.59(3) 3_455 7_545
S1 Th1 Cu1 45.613(16) . 3_455
S1 Th1 Cu1 134.387(16) 5 3_455
S2 Th1 Cu1 77.62(3) 7 3_455
S2 Th1 Cu1 102.38(3) 3_445 3_455
S2 Th1 Cu1 134.59(3) 7_545 3_455
S2 Th1 Cu1 45.41(3) 3_455 3_455
Cu1 Th1 Cu1 180.00(2) 7_545 3_455
S1 Th1 Cu1 45.613(16) . 3_445
S1 Th1 Cu1 134.387(16) 5 3_445
S2 Th1 Cu1 134.58(3) 7 3_445
S2 Th1 Cu1 45.41(3) 3_445 3_445
S2 Th1 Cu1 77.62(3) 7_545 3_445
S2 Th1 Cu1 102.38(3) 3_455 3_445
Cu1 Th1 Cu1 102.563(16) 7_545 3_445
Cu1 Th1 Cu1 77.437(16) 3_455 3_445
S1 Th1 Cu1 134.387(16) . 7
S1 Th1 Cu1 45.613(16) 5 7
S2 Th1 Cu1 45.41(3) 7 7
S2 Th1 Cu1 134.58(3) 3_445 7
S2 Th1 Cu1 102.38(3) 7_545 7
S2 Th1 Cu1 77.62(3) 3_455 7
Cu1 Th1 Cu1 77.437(16) 7_545 7
Cu1 Th1 Cu1 102.563(16) 3_455 7
Cu1 Th1 Cu1 180.0 3_445 7
S1 Th1 Th1 90.0 . 1_565
S1 Th1 Th1 90.0 5 1_565
S2 Th1 Th1 42.90(2) 7 1_565
S2 Th1 Th1 137.10(2) 3_445 1_565
S2 Th1 Th1 137.10(2) 7_545 1_565
S2 Th1 Th1 42.90(2) 3_455 1_565
Cu1 Th1 Th1 128.718(8) 7_545 1_565
Cu1 Th1 Th1 51.282(8) 3_455 1_565
Cu1 Th1 Th1 128.718(8) 3_445 1_565
Cu1 Th1 Th1 51.282(8) 7 1_565
S1 Th1 Th1 90.0 . 1_545
S1 Th1 Th1 90.0 5 1_545
S2 Th1 Th1 137.10(2) 7 1_545
S2 Th1 Th1 42.90(2) 3_445 1_545
S2 Th1 Th1 42.90(2) 7_545 1_545
S2 Th1 Th1 137.10(2) 3_455 1_545
Cu1 Th1 Th1 51.282(8) 7_545 1_545
Cu1 Th1 Th1 128.718(8) 3_455 1_545
Cu1 Th1 Th1 51.282(8) 3_445 1_545
Cu1 Th1 Th1 128.718(8) 7 1_545
Th1 Th1 Th1 180.0 1_565 1_545
S3 Ba1 S3 84.337(9) 1_545 .
S3 Ba1 S1 145.33(3) 1_545 7_556
S3 Ba1 S1 87.137(19) . 7_556
S3 Ba1 S1 87.137(19) 1_545 7_546
S3 Ba1 S1 145.33(3) . 7_546
S1 Ba1 S1 81.04(3) 7_556 7_546
S3 Ba1 S1 71.725(17) 1_545 .
S3 Ba1 S1 71.725(17) . .
S1 Ba1 S1 73.68(3) 7_556 .
S1 Ba1 S1 73.68(3) 7_546 .
S3 Ba1 S2 133.468(10) 1_545 1_556
S3 Ba1 S2 133.468(10) . 1_556
S1 Ba1 S2 73.87(3) 7_556 1_556
S1 Ba1 S2 73.87(3) 7_546 1_556
S1 Ba1 S2 136.87(3) . 1_556
S3 Ba1 S2 116.47(2) 1_545 7_556
S3 Ba1 S2 68.69(2) . 7_556
S1 Ba1 S2 91.15(2) 7_556 7_556
S1 Ba1 S2 143.44(3) 7_546 7_556
S1 Ba1 S2 138.14(2) . 7_556
S2 Ba1 S2 69.65(3) 1_556 7_556
S3 Ba1 S2 68.69(2) 1_545 7_546
S3 Ba1 S2 116.47(2) . 7_546
S1 Ba1 S2 143.44(3) 7_556 7_546
S1 Ba1 S2 91.15(2) 7_546 7_546
S1 Ba1 S2 138.14(2) . 7_546
S2 Ba1 S2 69.65(3) 1_556 7_546
S2 Ba1 S2 74.13(3) 7_556 7_546
S3 Ba1 Cu1 121.975(10) 1_545 5_656
S3 Ba1 Cu1 121.975(10) . 5_656
S1 Ba1 Cu1 40.577(16) 7_556 5_656
S1 Ba1 Cu1 40.577(16) 7_546 5_656
S1 Ba1 Cu1 70.63(3) . 5_656
S2 Ba1 Cu1 66.25(3) 1_556 5_656
S2 Ba1 Cu1 121.15(2) 7_556 5_656
S2 Ba1 Cu1 121.15(2) 7_546 5_656
S3 Ba1 Cu1 37.565(10) 1_545 7_546
S3 Ba1 Cu1 86.559(11) . 7_546
S1 Ba1 Cu1 172.550(18) 7_556 7_546
S1 Ba1 Cu1 106.407(17) 7_546 7_546
S1 Ba1 Cu1 107.99(2) . 7_546
S2 Ba1 Cu1 107.89(2) 1_556 7_546
S2 Ba1 Cu1 82.86(2) 7_556 7_546
S2 Ba1 Cu1 38.55(2) 7_546 7_546
Cu1 Ba1 Cu1 146.861(7) 5_656 7_546
S3 Ba1 Cu1 86.559(11) 1_545 7_556
S3 Ba1 Cu1 37.565(10) . 7_556
S1 Ba1 Cu1 106.407(17) 7_556 7_556
S1 Ba1 Cu1 172.550(18) 7_546 7_556
S1 Ba1 Cu1 107.99(2) . 7_556
S2 Ba1 Cu1 107.89(2) 1_556 7_556
S2 Ba1 Cu1 38.55(2) 7_556 7_556
S2 Ba1 Cu1 82.86(2) 7_546 7_556
Cu1 Ba1 Cu1 146.861(7) 5_656 7_556
Cu1 Ba1 Cu1 66.143(13) 7_546 7_556
S3 Ba1 Cu1 36.198(10) 1_545 3_445
S3 Ba1 Cu1 84.418(11) . 3_445
S1 Ba1 Cu1 109.55(3) 7_556 3_445
S1 Ba1 Cu1 69.37(2) 7_546 3_445
S1 Ba1 Cu1 37.537(13) . 3_445
S2 Ba1 Cu1 141.801(15) 1_556 3_445
S2 Ba1 Cu1 145.32(3) 7_556 3_445
S2 Ba1 Cu1 100.671(19) 7_546 3_445
Cu1 Ba1 Cu1 91.307(16) 5_656 3_445
Cu1 Ba1 Cu1 73.763(17) 7_546 3_445
Cu1 Ba1 Cu1 107.294(12) 7_556 3_445
S3 Cu1 S1 107.98(4) 3_545 3
S3 Cu1 S1 107.98(4) 3_545 3_545
S1 Cu1 S1 118.68(6) 3 3_545
S3 Cu1 S2 102.65(4) 3_545 .
S1 Cu1 S2 109.17(4) 3 .
S1 Cu1 S2 109.17(4) 3_545 .
S3 Cu1 Th1 131.324(16) 3_545 3_545
S1 Cu1 Th1 120.19(4) 3 3_545
S1 Cu1 Th1 55.03(3) 3_545 3_545
S2 Cu1 Th1 56.62(2) . 3_545
S3 Cu1 Th1 131.324(16) 3_545 3
S1 Cu1 Th1 55.03(3) 3 3
S1 Cu1 Th1 120.19(4) 3_545 3
S2 Cu1 Th1 56.62(2) . 3
Th1 Cu1 Th1 77.436(16) 3_545 3
S3 Cu1 Ba1 131.84(3) 3_545 5_656
S1 Cu1 Ba1 59.45(3) 3 5_656
S1 Cu1 Ba1 59.45(3) 3_545 5_656
S2 Cu1 Ba1 125.51(4) . 5_656
Th1 Cu1 Ba1 82.482(14) 3_545 5_656
Th1 Cu1 Ba1 82.482(14) 3 5_656
S3 Cu1 Ba1 54.332(13) 3_545 7_546
S1 Cu1 Ba1 153.34(3) 3 7_546
S1 Cu1 Ba1 87.41(3) 3_545 7_546
S2 Cu1 Ba1 62.64(3) . 7_546
Th1 Cu1 Ba1 78.086(11) 3_545 7_546
Th1 Cu1 Ba1 118.44(2) 3 7_546
Ba1 Cu1 Ba1 146.861(7) 5_656 7_546
S3 Cu1 Ba1 54.332(13) 3_545 7_556
S1 Cu1 Ba1 87.41(3) 3 7_556
S1 Cu1 Ba1 153.34(3) 3_545 7_556
S2 Cu1 Ba1 62.64(3) . 7_556
Th1 Cu1 Ba1 118.44(2) 3_545 7_556
Th1 Cu1 Ba1 78.086(11) 3 7_556
Ba1 Cu1 Ba1 146.861(7) 5_656 7_556
Ba1 Cu1 Ba1 66.142(13) 7_546 7_556
S3 Cu1 Ba1 51.905(13) 3_545 3
S1 Cu1 Ba1 59.94(3) 3 3
S1 Cu1 Ba1 114.11(4) 3_545 3
S2 Cu1 Ba1 134.75(3) . 3
Th1 Cu1 Ba1 168.62(2) 3_545 3
Th1 Cu1 Ba1 108.607(6) 3 3
Ba1 Cu1 Ba1 88.693(16) 5_656 3
Ba1 Cu1 Ba1 106.237(17) 7_546 3
Ba1 Cu1 Ba1 72.706(12) 7_556 3
S3 Cu1 Ba1 51.905(13) 3_545 3_545
S1 Cu1 Ba1 114.11(4) 3 3_545
S1 Cu1 Ba1 59.94(3) 3_545 3_545
S2 Cu1 Ba1 134.75(3) . 3_545
Th1 Cu1 Ba1 108.607(6) 3_545 3_545
Th1 Cu1 Ba1 168.62(2) 3 3_545
Ba1 Cu1 Ba1 88.693(16) 5_656 3_545
Ba1 Cu1 Ba1 72.706(12) 7_546 3_545
Ba1 Cu1 Ba1 106.237(17) 7_556 3_545
Ba1 Cu1 Ba1 63.822(13) 3 3_545
Cu1 S1 Cu1 118.68(6) 3_445 3_455
Cu1 S1 Th1 79.36(4) 3_445 .
Cu1 S1 Th1 79.36(4) 3_455 .
Cu1 S1 Ba1 160.69(5) 3_445 7_556
Cu1 S1 Ba1 79.973(19) 3_455 7_556
Th1 S1 Ba1 100.84(3) . 7_556
Cu1 S1 Ba1 79.973(19) 3_445 7_546
Cu1 S1 Ba1 160.69(5) 3_455 7_546
Th1 S1 Ba1 100.84(3) . 7_546
Ba1 S1 Ba1 81.04(3) 7_556 7_546
Cu1 S1 Ba1 82.52(4) 3_445 .
Cu1 S1 Ba1 82.52(4) 3_455 .
Th1 S1 Ba1 143.99(5) . .
Ba1 S1 Ba1 106.32(3) 7_556 .
Ba1 S1 Ba1 106.32(3) 7_546 .
Cu1 S2 Th1 77.96(3) . 3
Cu1 S2 Th1 77.96(3) . 3_545
Th1 S2 Th1 94.20(4) 3 3_545
Cu1 S2 Ba1 168.24(6) . 1_554
Th1 S2 Ba1 94.14(3) 3 1_554
Th1 S2 Ba1 94.14(3) 3_545 1_554
Cu1 S2 Ba1 78.81(3) . 7_556
Th1 S2 Ba1 91.118(13) 3 7_556
Th1 S2 Ba1 154.50(5) 3_545 7_556
Ba1 S2 Ba1 110.35(3) 1_554 7_556
Cu1 S2 Ba1 78.81(3) . 7_546
Th1 S2 Ba1 154.50(5) 3 7_546
Th1 S2 Ba1 91.118(13) 3_545 7_546
Ba1 S2 Ba1 110.35(3) 1_554 7_546
Ba1 S2 Ba1 74.13(3) 7_556 7_546
Cu1 S3 Cu1 180.0 7_556 3_455
Cu1 S3 Ba1 88.102(15) 7_556 .
Cu1 S3 Ba1 91.898(15) 3_455 .
Cu1 S3 Ba1 91.897(15) 7_556 5_556
Cu1 S3 Ba1 88.103(15) 3_455 5_556
Ba1 S3 Ba1 95.664(9) . 5_556
Cu1 S3 Ba1 88.103(15) 7_556 1_565
Cu1 S3 Ba1 91.897(15) 3_455 1_565
Ba1 S3 Ba1 84.336(9) . 1_565
Ba1 S3 Ba1 180.0 5_556 1_565
Cu1 S3 Ba1 91.897(15) 7_556 5_566
Cu1 S3 Ba1 88.103(15) 3_455 5_566
Ba1 S3 Ba1 180.0 . 5_566
Ba1 S3 Ba1 84.336(9) 5_556 5_566
Ba1 S3 Ba1 95.664(9) 1_565 5_566

loop_
_geom_bond_atom_site_label_1
_geom_bond_atom_site_label_2
_geom_bond_distance
_geom_bond_site_symmetry_2
Th1 S1 2.7432(13) .
Th1 S1 2.7432(13) 5
Th1 S2 2.8093(9) 7
Th1 S2 2.8093(9) 3_445
Th1 S2 2.8093(9) 7_545
Th1 S2 2.8093(9) 3_455
Th1 Cu1 3.2901(6) 7_545
Th1 Cu1 3.2901(6) 3_455
Th1 Cu1 3.2901(6) 3_445
Th1 Cu1 3.2901(6) 7
Th1 Th1 4.1159(2) 1_565
Th1 Th1 4.1159(2) 1_545
Ba1 S3 3.0656(3) 1_545
Ba1 S3 3.0656(3) .
Ba1 S1 3.1674(10) 7_556
Ba1 S1 3.1674(10) 7_546
Ba1 S1 3.3984(14) .
Ba1 S2 3.3990(14) 1_556
Ba1 S2 3.4145(11) 7_556
Ba1 S2 3.4145(11) 7_546
Ba1 Cu1 3.6218(8) 5_656
Ba1 Cu1 3.7713(6) 7_546
Ba1 Cu1 3.7713(6) 7_556
Ba1 Cu1 3.8932(7) 3_445
Cu1 S3 2.3005(7) 3_545
Cu1 S1 2.3924(7) 3
Cu1 S1 2.3924(7) 3_545
Cu1 S2 2.3960(15) .
Cu1 Th1 3.2901(6) 3_545
Cu1 Th1 3.2901(6) 3
Cu1 Ba1 3.6217(8) 5_656
Cu1 Ba1 3.7714(6) 7_546
Cu1 Ba1 3.7714(6) 7_556
Cu1 Ba1 3.8932(7) 3
Cu1 Ba1 3.8932(7) 3_545
S1 Cu1 2.3924(7) 3_445
S1 Cu1 2.3924(7) 3_455
S1 Ba1 3.1673(10) 7_556
S1 Ba1 3.1673(10) 7_546
S2 Th1 2.8093(9) 3
S2 Th1 2.8093(9) 3_545
S2 Ba1 3.3990(14) 1_554
S2 Ba1 3.4145(11) 7_556
S2 Ba1 3.4145(11) 7_546
S3 Cu1 2.3005(7) 7_556
S3 Cu1 2.3005(7) 3_455
S3 Ba1 3.0656(3) 5_556
S3 Ba1 3.0656(3) 1_565
S3 Ba1 3.0656(3) 5_566
